data_4336683
loop_
_publ_author_name
'Susanta Hazra'
'Sagarika Bhattacharya'
'Mukesh Kumar Singh'
'Luca Carrella'
'Eva Rentschler'
'Thomas Weyhermueller'
'Gopalan Rajaraman'
'Sasankasekhar Mohanta'

_publ_section_title
;
 Syntheses, Structures, Magnetic Properties, and Density Functional Theory
 Magneto-Structural Correlations of Bis(\m-phenoxo) and
 Bis(\m-phenoxo)-\m-acetate/Bis(\m-phenoxo)-bis(\m-acetate) Dinuclear
 FeIIINiII Compounds
;
_journal_name_full 'Inorganic Chemistry'
_journal_page_first 12881
_journal_page_last 12892
_journal_paper_doi 10.1021/ic400345w
_journal_volume 52
_journal_year 2013
_chemical_formula_sum 'C30 H39 Cl Fe N11 Ni O7'
_chemical_formula_weight 815.73
_chemical_name_systematic
; 
 ? 
;
_space_group_IT_number 2
_symmetry_cell_setting triclinic
_symmetry_space_group_name_Hall '-P 1'
_symmetry_space_group_name_H-M 'P -1'
_atom_sites_solution_hydrogens geom
_atom_sites_solution_primary direct
_atom_sites_solution_secondary difmap
_audit_creation_method SHELXL-97
_cell_angle_alpha 104.5340(10)
_cell_angle_beta 94.7120(10)
_cell_angle_gamma 101.1640(10)
_cell_formula_units_Z 2
_cell_length_a 9.2970(4)
_cell_length_b 10.3736(5)
_cell_length_c 18.8629(9)
_cell_measurement_reflns_used 3648
_cell_measurement_temperature 293(2)
_cell_measurement_theta_max 25.47
_cell_measurement_theta_min 2.38
_cell_volume 1711.21(14)
_computing_cell_refinement 'Bruker SMART'
_computing_data_collection 'Bruker SMART'
_computing_data_reduction 'Bruker SAINT'
_computing_molecular_graphics 'Bruker SHELXTL'
_computing_publication_material 'Bruker SHELXTL'
_computing_structure_refinement 'SHELXL-97 (Sheldrick, 1997)'
_computing_structure_solution 'SHELXS-97 (Sheldrick, 1990)'
_diffrn_ambient_temperature 296(2)
_diffrn_measured_fraction_theta_full 0.993
_diffrn_measured_fraction_theta_max 0.993
_diffrn_measurement_device_type 'CCD Area Detector'
_diffrn_measurement_method '\p and \w scans'
_diffrn_radiation_monochromator graphite
_diffrn_radiation_source 'fine-focus sealed tube'
_diffrn_radiation_type MoK\a
_diffrn_radiation_wavelength 0.71073
_diffrn_reflns_av_R_equivalents 0.0511
_diffrn_reflns_av_sigmaI/netI 0.0573
_diffrn_reflns_limit_h_max 11
_diffrn_reflns_limit_h_min -10
_diffrn_reflns_limit_k_max 12
_diffrn_reflns_limit_k_min -12
_diffrn_reflns_limit_l_max 22
_diffrn_reflns_limit_l_min -22
_diffrn_reflns_number 21105
_diffrn_reflns_theta_full 25.49
_diffrn_reflns_theta_max 25.49
_diffrn_reflns_theta_min 1.13
_diffrn_standards_decay_% <1
_exptl_absorpt_coefficient_mu 1.116
_exptl_absorpt_correction_T_max 0.8504
_exptl_absorpt_correction_T_min 0.7755
_exptl_absorpt_correction_type multi-scan
_exptl_absorpt_process_details 'SADABS (Sheldrick, 1996)'
_exptl_crystal_colour violet
_exptl_crystal_density_diffrn 1.583
_exptl_crystal_description prism
_exptl_crystal_F_000 846
_exptl_crystal_size_max 0.24
_exptl_crystal_size_mid 0.18
_exptl_crystal_size_min 0.15
_refine_diff_density_max 0.478
_refine_diff_density_min -0.575
_refine_diff_density_rms 0.078
_refine_ls_extinction_method none
_refine_ls_goodness_of_fit_ref 0.852
_refine_ls_hydrogen_treatment mixed
_refine_ls_matrix_type full
_refine_ls_number_parameters 473
_refine_ls_number_reflns 6325
_refine_ls_number_restraints 3
_refine_ls_restrained_S_all 0.851
_refine_ls_R_factor_all 0.0655
_refine_ls_R_factor_gt 0.0418
_refine_ls_shift/su_max 0.001
_refine_ls_shift/su_mean 0.000
_refine_ls_structure_factor_coef Fsqd
_refine_ls_weighting_details 'calc w=1/[\s^2^(Fo^2^)+(0.0582P)^2^+4.0588P] where P=(Fo^2^+2Fc^2^)/3'
_refine_ls_weighting_scheme calc
_refine_ls_wR_factor_gt 0.0976
_refine_ls_wR_factor_ref 0.1119
_reflns_number_gt 4751
_reflns_number_total 6325
_reflns_threshold_expression >2sigma(I)
_cod_data_source_file ic400345w_si_002_1.cif
_cod_data_source_block 1
_cod_database_code 4336683

loop_
_symmetry_equiv_pos_as_xyz
'x, y, z'
'-x, -y, -z'

loop_
_atom_site_label
_atom_site_type_symbol
_atom_site_fract_x
_atom_site_fract_y
_atom_site_fract_z
_atom_site_U_iso_or_equiv
_atom_site_adp_type
_atom_site_occupancy
_atom_site_symmetry_multiplicity
_atom_site_calc_flag
_atom_site_refinement_flags
C1 C 0.3384(4) 0.8110(3) 0.38563(19) 0.0169(7) Uani 1 1 d .
C2 C 0.4929(4) 0.8602(3) 0.38971(19) 0.0174(7) Uani 1 1 d .
C3 C 0.5859(4) 0.8730(3) 0.4542(2) 0.0204(8) Uani 1 1 d .
H3 H 0.6866 0.9085 0.4565 0.024 Uiso 1 1 calc R
C4 C 0.5358(4) 0.8355(3) 0.5150(2) 0.0200(8) Uani 1 1 d .
C5 C 0.3848(4) 0.7927(3) 0.51122(19) 0.0192(7) Uani 1 1 d .
H5 H 0.3477 0.7715 0.5522 0.023 Uiso 1 1 calc R
C6 C 0.2838(4) 0.7792(3) 0.4486(2) 0.0189(7) Uani 1 1 d .
C7 C 0.5654(4) 0.9070(3) 0.3316(2) 0.0211(8) Uani 1 1 d .
H7 H 0.6635 0.9546 0.3451 0.025 Uiso 1 1 calc R
C8 C 0.6413(4) 0.8428(4) 0.5822(2) 0.0239(8) Uani 1 1 d .
H8A H 0.5936 0.8631 0.6256 0.036 Uiso 1 1 calc R
H8B H 0.7282 0.9132 0.5869 0.036 Uiso 1 1 calc R
H8C H 0.6688 0.7566 0.5766 0.036 Uiso 1 1 calc R
C9 C 0.1273(4) 0.7366(3) 0.45622(19) 0.0170(7) Uani 1 1 d .
H9 H 0.1059 0.7400 0.5039 0.020 Uiso 1 1 calc R
C10 C -0.1336(4) 0.6615(4) 0.4260(2) 0.0211(8) Uani 1 1 d .
H10A H -0.1783 0.7394 0.4291 0.025 Uiso 1 1 calc R
H10B H -0.1229 0.6481 0.4751 0.025 Uiso 1 1 calc R
C11 C -0.2404(4) 0.5345(4) 0.3741(2) 0.0212(8) Uani 1 1 d .
C12 C -0.1805(4) 0.4055(4) 0.3684(2) 0.0263(8) Uani 1 1 d .
H12A H -0.2560 0.3269 0.3421 0.039 Uiso 1 1 calc R
H12B H -0.1521 0.3985 0.4171 0.039 Uiso 1 1 calc R
H12C H -0.0960 0.4102 0.3424 0.039 Uiso 1 1 calc R
C13 C -0.3870(4) 0.5184(4) 0.4073(2) 0.0248(8) Uani 1 1 d .
H13A H -0.4554 0.4374 0.3777 0.037 Uiso 1 1 calc R
H13B H -0.4284 0.5965 0.4081 0.037 Uiso 1 1 calc R
H13C H -0.3684 0.5111 0.4568 0.037 Uiso 1 1 calc R
C14 C -0.2790(4) 0.5516(4) 0.29680(19) 0.0193(7) Uani 1 1 d .
H14A H -0.3626 0.4788 0.2705 0.023 Uiso 1 1 calc R
H14B H -0.3091 0.6375 0.3019 0.023 Uiso 1 1 calc R
C15 C -0.1746(4) 0.4585(3) 0.18995(19) 0.0187(7) Uani 1 1 d .
H15 H -0.2653 0.3963 0.1769 0.022 Uiso 1 1 calc R
C16 C -0.0687(4) 0.4431(3) 0.13746(18) 0.0169(7) Uani 1 1 d .
C17 C -0.1036(4) 0.3201(3) 0.08051(19) 0.0189(7) Uani 1 1 d .
H17 H -0.1889 0.2556 0.0799 0.023 Uiso 1 1 calc R
C18 C -0.0164(4) 0.2922(3) 0.02604(19) 0.0190(7) Uani 1 1 d .
C19 C 0.1062(4) 0.3937(3) 0.0268(2) 0.0197(7) Uani 1 1 d .
H19 H 0.1643 0.3781 -0.0110 0.024 Uiso 1 1 calc R
C20 C 0.1461(4) 0.5177(3) 0.08143(19) 0.0170(7) Uani 1 1 d .
C21 C 0.0594(4) 0.5433(3) 0.13950(19) 0.0167(7) Uani 1 1 d .
C22 C -0.0513(4) 0.1583(4) -0.0332(2) 0.0251(8) Uani 1 1 d .
H22A H 0.0212 0.1067 -0.0260 0.038 Uiso 1 1 calc R
H22B H -0.0496 0.1755 -0.0809 0.038 Uiso 1 1 calc R
H22C H -0.1477 0.1075 -0.0306 0.038 Uiso 1 1 calc R
C23 C 0.2717(4) 0.6171(3) 0.07050(19) 0.0184(7) Uani 1 1 d .
H23 H 0.3062 0.5956 0.0251 0.022 Uiso 1 1 calc R
C24 C 0.4548(4) 0.8213(4) 0.0919(2) 0.0224(8) Uani 1 1 d .
H24A H 0.4215 0.9040 0.0911 0.027 Uiso 1 1 calc R
H24B H 0.4673 0.7770 0.0418 0.027 Uiso 1 1 calc R
C25 C 0.6063(4) 0.8610(4) 0.1409(2) 0.0226(8) Uani 1 1 d .
C26 C 0.6609(4) 0.7340(4) 0.1466(2) 0.0242(8) Uani 1 1 d .
H26A H 0.6590 0.6761 0.0979 0.036 Uiso 1 1 calc R
H26B H 0.5978 0.6853 0.1736 0.036 Uiso 1 1 calc R
H26C H 0.7603 0.7606 0.1720 0.036 Uiso 1 1 calc R
C27 C 0.7121(4) 0.9446(4) 0.1024(2) 0.0272(9) Uani 1 1 d .
H27A H 0.8092 0.9717 0.1303 0.041 Uiso 1 1 calc R
H27B H 0.6771 1.0243 0.0990 0.041 Uiso 1 1 calc R
H27C H 0.7162 0.8900 0.0536 0.041 Uiso 1 1 calc R
C28 C 0.6026(4) 0.9557(4) 0.2180(2) 0.0227(8) Uani 1 1 d .
H28A H 0.7030 0.9890 0.2436 0.027 Uiso 1 1 calc R
H28B H 0.5660 1.0341 0.2116 0.027 Uiso 1 1 calc R
C29 C 0.1743(4) 1.0429(4) 0.2268(2) 0.0246(8) Uani 1 1 d .
C30 C 0.1034(5) 1.1597(4) 0.2391(3) 0.0400(11) Uani 1 1 d .
H30A H 0.0278 1.1476 0.2700 0.060 Uiso 1 1 calc R
H30B H 0.0599 1.1660 0.1924 0.060 Uiso 1 1 calc R
H30C H 0.1761 1.2421 0.2627 0.060 Uiso 1 1 calc R
Cl1 Cl 0.41324(10) 0.26099(9) 0.12904(6) 0.0286(2) Uani 1 1 d .
Fe1 Fe 0.04346(5) 0.68246(5) 0.29571(3) 0.01606(13) Uani 1 1 d .
N1 N 0.0164(3) 0.6953(3) 0.40460(15) 0.0168(6) Uani 1 1 d .
N2 N -0.1560(3) 0.5493(3) 0.25256(16) 0.0177(6) Uani 1 1 d .
N3 N 0.3387(3) 0.7296(3) 0.11632(16) 0.0186(6) Uani 1 1 d .
N4 N 0.5099(3) 0.8903(3) 0.26480(17) 0.0200(6) Uani 1 1 d .
N5 N 0.1425(3) 0.5135(3) 0.30026(16) 0.0192(6) Uani 1 1 d .
N6 N 0.1742(3) 0.4766(3) 0.35497(18) 0.0227(7) Uani 1 1 d .
N7 N 0.2008(4) 0.4394(3) 0.40634(19) 0.0305(8) Uani 1 1 d .
N8 N -0.0541(3) 0.8425(3) 0.30052(17) 0.0231(7) Uani 1 1 d .
N9 N -0.0457(3) 0.9394(3) 0.35221(19) 0.0260(7) Uani 1 1 d .
N10 N -0.0412(4) 1.0343(4) 0.4006(2) 0.0472(10) Uani 1 1 d .
N11 N 0.2278(3) 0.9519(3) 0.21789(16) 0.0217(7) Uani 1 1 d .
Ni1 Ni 0.30649(5) 0.77953(4) 0.22204(2) 0.01711(13) Uani 1 1 d .
O1 O 0.2460(2) 0.8017(2) 0.32589(13) 0.0179(5) Uani 1 1 d .
O2 O 0.0947(2) 0.6599(2) 0.19370(13) 0.0176(5) Uani 1 1 d .
O3 O 0.3782(3) 0.6038(2) 0.23585(14) 0.0206(5) Uani 1 1 d D
H3A H 0.315(3) 0.564(3) 0.2560(18) 0.031 Uiso 1 1 d D
H3B H 0.392(4) 0.544(3) 0.2011(15) 0.031 Uiso 1 1 d D
O4 O 0.4293(4) 0.2751(3) 0.20722(17) 0.0498(9) Uani 1 1 d .
O5 O 0.5182(3) 0.1894(3) 0.0966(2) 0.0489(9) Uani 1 1 d .
O6 O 0.2664(3) 0.1879(3) 0.09563(17) 0.0395(7) Uani 1 1 d .
O7 O 0.4425(3) 0.3953(3) 0.11727(16) 0.0349(7) Uani 1 1 d .

loop_
_atom_site_aniso_label
_atom_site_aniso_U_11
_atom_site_aniso_U_22
_atom_site_aniso_U_33
_atom_site_aniso_U_23
_atom_site_aniso_U_13
_atom_site_aniso_U_12
C1 0.0165(17) 0.0141(16) 0.0165(19) -0.0014(14) -0.0002(14) 0.0035(13)
C2 0.0156(17) 0.0120(16) 0.0194(19) -0.0046(13) 0.0017(14) 0.0029(13)
C3 0.0151(17) 0.0156(17) 0.025(2) -0.0034(15) -0.0003(15) 0.0042(14)
C4 0.0199(18) 0.0165(17) 0.0187(19) -0.0037(14) -0.0031(15) 0.0062(14)
C5 0.0199(18) 0.0160(17) 0.0173(19) -0.0016(14) 0.0005(15) 0.0023(14)
C6 0.0147(17) 0.0164(17) 0.021(2) -0.0016(14) 0.0006(14) 0.0032(13)
C7 0.0131(17) 0.0176(17) 0.027(2) -0.0014(15) 0.0012(15) 0.0010(14)
C8 0.0194(19) 0.0239(19) 0.023(2) 0.0004(16) -0.0050(16) 0.0031(15)
C9 0.0188(18) 0.0153(16) 0.0139(18) -0.0027(14) 0.0035(14) 0.0045(14)
C10 0.0154(18) 0.0285(19) 0.0168(19) 0.0017(15) 0.0045(15) 0.0041(15)
C11 0.0133(17) 0.0251(19) 0.021(2) 0.0014(15) 0.0019(15) 0.0003(14)
C12 0.0199(19) 0.029(2) 0.031(2) 0.0110(17) 0.0060(16) 0.0040(16)
C13 0.0181(19) 0.0258(19) 0.028(2) 0.0049(16) 0.0057(16) 0.0016(15)
C14 0.0114(16) 0.0231(18) 0.020(2) 0.0004(15) 0.0022(14) 0.0027(14)
C15 0.0129(17) 0.0192(17) 0.021(2) 0.0039(15) -0.0013(14) 0.0001(14)
C16 0.0148(17) 0.0220(17) 0.0110(18) 0.0020(14) -0.0029(14) 0.0022(14)
C17 0.0169(18) 0.0175(17) 0.0187(19) 0.0026(14) -0.0023(15) 0.0003(14)
C18 0.0196(18) 0.0178(17) 0.0172(19) 0.0006(14) -0.0020(15) 0.0062(14)
C19 0.0174(18) 0.0239(18) 0.0174(19) 0.0028(15) 0.0012(15) 0.0078(14)
C20 0.0157(17) 0.0217(17) 0.0142(18) 0.0055(14) -0.0007(14) 0.0056(14)
C21 0.0134(17) 0.0169(17) 0.0182(19) 0.0030(14) -0.0029(14) 0.0044(13)
C22 0.0212(19) 0.0237(19) 0.024(2) -0.0024(16) 0.0009(16) 0.0035(15)
C23 0.0175(17) 0.0233(18) 0.0152(19) 0.0041(15) 0.0046(14) 0.0069(15)
C24 0.0193(19) 0.0240(19) 0.023(2) 0.0077(16) 0.0061(15) 0.0001(15)
C25 0.0193(19) 0.0226(19) 0.022(2) 0.0039(16) 0.0031(15) -0.0016(15)
C26 0.0205(19) 0.029(2) 0.023(2) 0.0051(16) 0.0053(16) 0.0064(16)
C27 0.0192(19) 0.030(2) 0.029(2) 0.0070(17) 0.0033(16) 0.0003(16)
C28 0.0136(17) 0.0212(18) 0.030(2) 0.0035(16) 0.0082(15) -0.0015(14)
C29 0.026(2) 0.0204(19) 0.021(2) 0.0021(16) 0.0011(16) -0.0043(16)
C30 0.033(2) 0.031(2) 0.055(3) 0.006(2) 0.008(2) 0.0106(19)
Cl1 0.0220(5) 0.0261(5) 0.0335(6) 0.0042(4) 0.0004(4) 0.0023(4)
Fe1 0.0118(3) 0.0182(3) 0.0148(3) -0.0001(2) 0.0012(2) 0.00136(19)
N1 0.0129(14) 0.0182(14) 0.0165(16) 0.0006(12) 0.0019(12) 0.0022(11)
N2 0.0154(15) 0.0205(15) 0.0155(16) 0.0023(12) 0.0018(12) 0.0038(12)
N3 0.0141(14) 0.0197(15) 0.0206(16) 0.0045(13) 0.0007(12) 0.0025(12)
N4 0.0183(15) 0.0165(14) 0.0230(18) 0.0004(12) 0.0058(13) 0.0039(12)
N5 0.0195(15) 0.0208(15) 0.0140(16) 0.0003(12) 0.0009(12) 0.0028(12)
N6 0.0183(16) 0.0196(15) 0.0259(19) -0.0005(14) 0.0015(13) 0.0032(12)
N7 0.0340(19) 0.0324(18) 0.027(2) 0.0084(16) 0.0032(15) 0.0108(15)
N8 0.0202(16) 0.0226(16) 0.0226(18) -0.0001(14) 0.0000(13) 0.0049(13)
N9 0.0143(16) 0.0270(18) 0.035(2) 0.0066(17) 0.0052(14) 0.0025(13)
N10 0.034(2) 0.034(2) 0.056(3) -0.0189(19) 0.0090(19) 0.0054(17)
N11 0.0252(17) 0.0176(16) 0.0178(17) 0.0012(13) -0.0004(13) 0.0002(13)
Ni1 0.0140(2) 0.0169(2) 0.0175(3) 0.00122(18) 0.00145(18) 0.00128(17)
O1 0.0132(12) 0.0196(12) 0.0168(13) 0.0013(10) -0.0027(10) 0.0010(9)
O2 0.0150(12) 0.0177(12) 0.0153(13) -0.0008(10) -0.0003(10) 0.0005(9)
O3 0.0200(13) 0.0192(13) 0.0212(15) 0.0029(11) 0.0050(11) 0.0036(10)
O4 0.052(2) 0.053(2) 0.0317(18) 0.0129(15) -0.0056(15) -0.0165(16)
O5 0.0352(18) 0.0395(18) 0.074(2) 0.0097(17) 0.0162(17) 0.0178(14)
O6 0.0266(15) 0.0401(17) 0.0420(19) 0.0059(14) -0.0058(13) -0.0040(13)
O7 0.0344(16) 0.0284(15) 0.0411(18) 0.0089(13) 0.0060(13) 0.0054(12)

loop_
_atom_type_symbol
_atom_type_description
_atom_type_scat_dispersion_real
_atom_type_scat_dispersion_imag
_atom_type_scat_source
C C 0.0033 0.0016 'International Tables Vol C Tables 4.2.6.8 and 6.1.1.4'
H H 0.0000 0.0000 'International Tables Vol C Tables 4.2.6.8 and 6.1.1.4'
N N 0.0061 0.0033 'International Tables Vol C Tables 4.2.6.8 and 6.1.1.4'
O O 0.0106 0.0060 'International Tables Vol C Tables 4.2.6.8 and 6.1.1.4'
Cl Cl 0.1484 0.1585 'International Tables Vol C Tables 4.2.6.8 and 6.1.1.4'
Fe Fe 0.3463 0.8444 'International Tables Vol C Tables 4.2.6.8 and 6.1.1.4'
Ni Ni 0.3393 1.1124 'International Tables Vol C Tables 4.2.6.8 and 6.1.1.4'

loop_
_geom_angle_atom_site_label_1
_geom_angle_atom_site_label_2
_geom_angle_atom_site_label_3
_geom_angle
O1 C1 C2 121.1(3)
O1 C1 C6 120.7(3)
C2 C1 C6 118.1(3)
C3 C2 C1 119.5(3)
C3 C2 C7 115.6(3)
C1 C2 C7 124.8(3)
C4 C3 C2 123.3(3)
C4 C3 H3 118.3
C2 C3 H3 118.3
C5 C4 C3 116.4(3)
C5 C4 C8 121.8(3)
C3 C4 C8 121.8(3)
C4 C5 C6 123.5(3)
C4 C5 H5 118.3
C6 C5 H5 118.3
C5 C6 C1 119.0(3)
C5 C6 C9 115.3(3)
C1 C6 C9 125.6(3)
N4 C7 C2 127.9(3)
N4 C7 H7 116.1
C2 C7 H7 116.1
C4 C8 H8A 109.5
C4 C8 H8B 109.5
H8A C8 H8B 109.5
C4 C8 H8C 109.5
H8A C8 H8C 109.5
H8B C8 H8C 109.5
N1 C9 C6 127.4(3)
N1 C9 H9 116.3
C6 C9 H9 116.3
N1 C10 C11 115.9(3)
N1 C10 H10A 108.3
C11 C10 H10A 108.3
N1 C10 H10B 108.3
C11 C10 H10B 108.3
H10A C10 H10B 107.4
C12 C11 C14 110.3(3)
C12 C11 C10 111.7(3)
C14 C11 C10 112.6(3)
C12 C11 C13 109.1(3)
C14 C11 C13 106.0(3)
C10 C11 C13 106.9(3)
C11 C12 H12A 109.5
C11 C12 H12B 109.5
H12A C12 H12B 109.5
C11 C12 H12C 109.5
H12A C12 H12C 109.5
H12B C12 H12C 109.5
C11 C13 H13A 109.5
C11 C13 H13B 109.5
H13A C13 H13B 109.5
C11 C13 H13C 109.5
H13A C13 H13C 109.5
H13B C13 H13C 109.5
N2 C14 C11 113.5(3)
N2 C14 H14A 108.9
C11 C14 H14A 108.9
N2 C14 H14B 108.9
C11 C14 H14B 108.9
H14A C14 H14B 107.7
N2 C15 C16 126.9(3)
N2 C15 H15 116.6
C16 C15 H15 116.6
C17 C16 C21 120.1(3)
C17 C16 C15 115.5(3)
C21 C16 C15 124.4(3)
C18 C17 C16 122.2(3)
C18 C17 H17 118.9
C16 C17 H17 118.9
C17 C18 C19 117.2(3)
C17 C18 C22 122.1(3)
C19 C18 C22 120.7(3)
C18 C19 C20 123.1(3)
C18 C19 H19 118.4
C20 C19 H19 118.4
C19 C20 C21 119.3(3)
C19 C20 C23 115.8(3)
C21 C20 C23 124.7(3)
O2 C21 C16 120.7(3)
O2 C21 C20 121.4(3)
C16 C21 C20 117.9(3)
C18 C22 H22A 109.5
C18 C22 H22B 109.5
H22A C22 H22B 109.5
C18 C22 H22C 109.5
H22A C22 H22C 109.5
H22B C22 H22C 109.5
N3 C23 C20 127.2(3)
N3 C23 H23 116.4
C20 C23 H23 116.4
N3 C24 C25 114.3(3)
N3 C24 H24A 108.7
C25 C24 H24A 108.7
N3 C24 H24B 108.7
C25 C24 H24B 108.7
H24A C24 H24B 107.6
C26 C25 C27 109.9(3)
C26 C25 C24 110.8(3)
C27 C25 C24 105.7(3)
C26 C25 C28 111.6(3)
C27 C25 C28 106.6(3)
C24 C25 C28 111.9(3)
C25 C26 H26A 109.5
C25 C26 H26B 109.5
H26A C26 H26B 109.5
C25 C26 H26C 109.5
H26A C26 H26C 109.5
H26B C26 H26C 109.5
C25 C27 H27A 109.5
C25 C27 H27B 109.5
H27A C27 H27B 109.5
C25 C27 H27C 109.5
H27A C27 H27C 109.5
H27B C27 H27C 109.5
N4 C28 C25 114.4(3)
N4 C28 H28A 108.7
C25 C28 H28A 108.7
N4 C28 H28B 108.7
C25 C28 H28B 108.7
H28A C28 H28B 107.6
N11 C29 C30 179.0(4)
C29 C30 H30A 109.5
C29 C30 H30B 109.5
H30A C30 H30B 109.5
C29 C30 H30C 109.5
H30A C30 H30C 109.5
H30B C30 H30C 109.5
O5 Cl1 O6 109.73(19)
O5 Cl1 O4 109.5(2)
O6 Cl1 O4 110.09(18)
O5 Cl1 O7 108.53(18)
O6 Cl1 O7 110.16(17)
O4 Cl1 O7 108.82(18)
O2 Fe1 O1 84.35(9)
O2 Fe1 N8 97.55(11)
O1 Fe1 N8 93.23(11)
O2 Fe1 N2 88.97(10)
O1 Fe1 N2 172.87(11)
N8 Fe1 N2 90.11(12)
O2 Fe1 N1 171.89(10)
O1 Fe1 N1 91.27(10)
N8 Fe1 N1 89.49(12)
N2 Fe1 N1 95.06(11)
O2 Fe1 N5 87.47(10)
O1 Fe1 N5 87.31(10)
N8 Fe1 N5 174.97(12)
N2 Fe1 N5 89.91(11)
N1 Fe1 N5 85.50(11)
C9 N1 C10 117.8(3)
C9 N1 Fe1 121.5(2)
C10 N1 Fe1 120.7(2)
C15 N2 C14 118.8(3)
C15 N2 Fe1 122.2(2)
C14 N2 Fe1 118.9(2)
C23 N3 C24 118.7(3)
C23 N3 Ni1 122.6(2)
C24 N3 Ni1 118.5(2)
C7 N4 C28 117.7(3)
C7 N4 Ni1 122.8(2)
C28 N4 Ni1 119.5(2)
N6 N5 Fe1 127.0(2)
N7 N6 N5 178.3(4)
N9 N8 Fe1 127.6(3)
N10 N9 N8 177.6(4)
C29 N11 Ni1 167.5(3)
N3 Ni1 N4 97.84(12)
N3 Ni1 O1 170.45(10)
N4 Ni1 O1 90.79(11)
N3 Ni1 O2 90.09(10)
N4 Ni1 O2 171.18(11)
O1 Ni1 O2 81.03(9)
N3 Ni1 N11 95.54(12)
N4 Ni1 N11 92.25(11)
O1 Ni1 N11 88.16(11)
O2 Ni1 N11 90.80(10)
N3 Ni1 O3 89.71(11)
N4 Ni1 O3 88.58(10)
O1 Ni1 O3 86.41(9)
O2 Ni1 O3 87.61(9)
N11 Ni1 O3 174.51(11)
C1 O1 Fe1 126.0(2)
C1 O1 Ni1 123.8(2)
Fe1 O1 Ni1 97.39(10)
C21 O2 Fe1 125.3(2)
C21 O2 Ni1 122.8(2)
Fe1 O2 Ni1 97.22(10)
Ni1 O3 H3A 106(3)
Ni1 O3 H3B 123(3)
H3A O3 H3B 105(2)

loop_
_geom_bond_atom_site_label_1
_geom_bond_atom_site_label_2
_geom_bond_distance
C1 O1 1.331(4)
C1 C2 1.417(5)
C1 C6 1.417(5)
C2 C3 1.395(5)
C2 C7 1.467(5)
C3 C4 1.387(5)
C3 H3 0.9300
C4 C5 1.378(5)
C4 C8 1.514(5)
C5 C6 1.407(5)
C5 H5 0.9300
C6 C9 1.466(5)
C7 N4 1.278(5)
C7 H7 0.9300
C8 H8A 0.9600
C8 H8B 0.9600
C8 H8C 0.9600
C9 N1 1.284(4)
C9 H9 0.9300
C10 N1 1.484(4)
C10 C11 1.538(5)
C10 H10A 0.9700
C10 H10B 0.9700
C11 C12 1.529(5)
C11 C14 1.534(5)
C11 C13 1.544(5)
C12 H12A 0.9600
C12 H12B 0.9600
C12 H12C 0.9600
C13 H13A 0.9600
C13 H13B 0.9600
C13 H13C 0.9600
C14 N2 1.471(4)
C14 H14A 0.9700
C14 H14B 0.9700
C15 N2 1.287(4)
C15 C16 1.455(5)
C15 H15 0.9300
C16 C17 1.408(5)
C16 C21 1.411(5)
C17 C18 1.370(5)
C17 H17 0.9300
C18 C19 1.390(5)
C18 C22 1.507(5)
C19 C20 1.394(5)
C19 H19 0.9300
C20 C21 1.415(5)
C20 C23 1.466(5)
C21 O2 1.337(4)
C22 H22A 0.9600
C22 H22B 0.9600
C22 H22C 0.9600
C23 N3 1.273(4)
C23 H23 0.9300
C24 N3 1.478(4)
C24 C25 1.542(5)
C24 H24A 0.9700
C24 H24B 0.9700
C25 C26 1.526(5)
C25 C27 1.533(5)
C25 C28 1.545(5)
C26 H26A 0.9600
C26 H26B 0.9600
C26 H26C 0.9600
C27 H27A 0.9600
C27 H27B 0.9600
C27 H27C 0.9600
C28 N4 1.477(4)
C28 H28A 0.9700
C28 H28B 0.9700
C29 N11 1.133(5)
C29 C30 1.467(5)
C30 H30A 0.9600
C30 H30B 0.9600
C30 H30C 0.9600
Cl1 O5 1.424(3)
Cl1 O6 1.433(3)
Cl1 O4 1.437(3)
Cl1 O7 1.443(3)
Fe1 O2 1.988(2)
Fe1 O1 1.993(2)
Fe1 N8 2.027(3)
Fe1 N2 2.050(3)
Fe1 N1 2.064(3)
Fe1 N5 2.149(3)
N3 Ni1 1.994(3)
N4 Ni1 1.998(3)
N5 N6 1.220(4)
N6 N7 1.155(4)
N8 N9 1.197(4)
N9 N10 1.154(5)
N11 Ni1 2.075(3)
Ni1 O1 2.052(2)
Ni1 O2 2.062(2)
Ni1 O3 2.125(2)
O3 H3A 0.826(10)
O3 H3B 0.819(10)
